data_7242174
loop_
_publ_author_name
'da Cunha, Tamyris T.'
'da Silveira, Cleverton O. C.'
'Barbosa, Vitor M. M.'
'Oliveira, Willian X. C.'
'da Silva J\'unior, Eufr\^anio N.'
'Ferreira, Fabio F.'
'Pedroso, Emerson F.'
'Pereira, Cynthia L. M.'

_publ_section_title
;
 Ferromagnetic coupling in a dicopper(ii) oxamate complex bridged by
 carboxylate groups
;
_journal_issue 9
_journal_name_full CrystEngComm
_journal_page_first 1885
_journal_page_last 1897
_journal_paper_doi 10.1039/D0CE01742F
_journal_volume 23
_journal_year 2021
_chemical_formula_sum 'C32 H32 Cu2 N4 O20'
_chemical_formula_weight 919.72
_space_group_crystal_system triclinic
_space_group_IT_number 2
_space_group_name_Hall '-P 1'
_space_group_name_H-M_alt 'P -1'
_atom_sites_solution_hydrogens mixed
_audit_creation_method SHELXL-2014/7
_audit_update_record
;
2020-11-09 deposited with the CCDC.	2021-01-22 downloaded from the CCDC.
;
_cell_angle_alpha 67.684(6)
_cell_angle_beta 74.454(6)
_cell_angle_gamma 65.499(6)
_cell_formula_units_Z 1
_cell_length_a 8.7512(6)
_cell_length_b 9.7054(6)
_cell_length_c 12.4718(9)
_cell_measurement_reflns_used 4018
_cell_measurement_temperature 150(2)
_cell_measurement_theta_max 29.3950
_cell_measurement_theta_min 2.8850
_cell_volume 883.98(12)
_computing_cell_refinement 'CrysAlisPro 1.171.38.41 (Rigaku OD, 2015)'
_computing_data_collection 'CrysAlisPro 1.171.38.41 (Rigaku OD, 2015)'
_computing_data_reduction 'CrysAlisPro 1.171.38.41 (Rigaku OD, 2015)'
_computing_structure_refinement 'SHELXL-2014/7 (Sheldrick, 2014)'
_computing_structure_solution Superflip
_diffrn_ambient_temperature 150(2)
_diffrn_detector_area_resol_mean 10.4186
_diffrn_measured_fraction_theta_full 1.000
_diffrn_measured_fraction_theta_max 1.000
_diffrn_measurement_device_type 'Xcalibur, Atlas, Gemini ultra'
_diffrn_measurement_method '\w scans'
_diffrn_radiation_type MoK\a
_diffrn_radiation_wavelength 0.71073
_diffrn_reflns_av_R_equivalents 0.0390
_diffrn_reflns_av_unetI/netI 0.0466
_diffrn_reflns_Laue_measured_fraction_full 1.000
_diffrn_reflns_Laue_measured_fraction_max 1.000
_diffrn_reflns_limit_h_max 10
_diffrn_reflns_limit_h_min -10
_diffrn_reflns_limit_k_max 12
_diffrn_reflns_limit_k_min -12
_diffrn_reflns_limit_l_max 15
_diffrn_reflns_limit_l_min -15
_diffrn_reflns_number 10811
_diffrn_reflns_point_group_measured_fraction_full 1.000
_diffrn_reflns_point_group_measured_fraction_max 1.000
_diffrn_reflns_theta_full 25.242
_diffrn_reflns_theta_max 26.371
_diffrn_reflns_theta_min 2.423
_diffrn_source 'fine-focus sealed X-ray tube'
_exptl_absorpt_coefficient_mu 1.298
_exptl_absorpt_correction_T_max 0.847
_exptl_absorpt_correction_T_min 0.769
_exptl_absorpt_correction_type analytical
_exptl_absorpt_process_details
;
CrysAlisPro 1.171.38.41 (Rigaku Oxford Diffraction, 2015)
Analytical numeric absorption correction using a multifaceted crystal
                        model based on expressions derived by R.C. Clark & J.S. Reid.
(Clark, R. C. & Reid, J. S. (1995). Acta Cryst. A51, 887-897)
Empirical absorption correction using spherical harmonics,
 implemented in SCALE3 ABSPACK scaling algorithm.
;
_exptl_crystal_colour 'light green'
_exptl_crystal_density_diffrn 1.728
_exptl_crystal_description block
_exptl_crystal_F_000 470
_exptl_crystal_size_max 0.212
_exptl_crystal_size_mid 0.169
_exptl_crystal_size_min 0.128
_refine_diff_density_max 0.461
_refine_diff_density_min -0.436
_refine_diff_density_rms 0.081
_refine_ls_extinction_method none
_refine_ls_goodness_of_fit_ref 1.056
_refine_ls_hydrogen_treatment mixed
_refine_ls_matrix_type full
_refine_ls_number_parameters 274
_refine_ls_number_reflns 3615
_refine_ls_number_restraints 6
_refine_ls_restrained_S_all 1.060
_refine_ls_R_factor_all 0.0431
_refine_ls_R_factor_gt 0.0333
_refine_ls_shift/su_max 0.001
_refine_ls_shift/su_mean 0.000
_refine_ls_structure_factor_coef Fsqd
_refine_ls_weighting_details 'w=1/[\s^2^(Fo^2^)+(0.0351P)^2^+0.4059P] where P=(Fo^2^+2Fc^2^)/3'
_refine_ls_weighting_scheme calc
_refine_ls_wR_factor_gt 0.0768
_refine_ls_wR_factor_ref 0.0824
_reflns_Friedel_coverage 0.000
_reflns_number_gt 3075
_reflns_number_total 3615
_reflns_threshold_expression 'I > 2\s(I)'
_cod_data_source_file d0ce01742f2.cif
_cod_data_source_block Cu2(H2O)2L4
_cod_depositor_comments 'Adding full bibliography for 7242174--7242176.cif.'
_cod_database_code 7242174
_shelx_shelxl_version_number 2014/7
_shelx_space_group_comment
;
The symmetry employed for this shelxl refinement is uniquely defined
by the following loop, which should always be used as a source of
symmetry information in preference to the above space-group names.
They are only intended as comments.
;

loop_
_space_group_symop_operation_xyz
'x, y, z'
'-x, -y, -z'

loop_
_atom_site_label
_atom_site_type_symbol
_atom_site_fract_x
_atom_site_fract_y
_atom_site_fract_z
_atom_site_U_iso_or_equiv
_atom_site_adp_type
_atom_site_occupancy
_atom_site_site_symmetry_order
_atom_site_calc_flag
_atom_site_refinement_flags_posn
_atom_site_refinement_flags_adp
_atom_site_refinement_flags_occupancy
_atom_site_disorder_assembly
_atom_site_disorder_group
C1 C 0.4074(3) 0.8518(3) 0.48478(19) 0.0121(5) Uani 1 1 d . . . . .
C2 C 0.5256(3) 0.9197(3) 0.38050(19) 0.0115(5) Uani 1 1 d . . . . .
C3 C 0.5538(3) 1.1670(3) 0.23492(19) 0.0126(5) Uani 1 1 d . . . . .
C4 C 0.4842(3) 1.3308(3) 0.2135(2) 0.0153(5) Uani 1 1 d . . . . .
H4 H 0.3803 1.3764 0.2571 0.018 Uiso 1 1 calc R U . . .
C5 C 0.5666(3) 1.4272(3) 0.1287(2) 0.0167(5) Uani 1 1 d . . . . .
H5 H 0.5198 1.5391 0.1143 0.020 Uiso 1 1 calc R U . . .
C6 C 0.7173(3) 1.3604(3) 0.0648(2) 0.0151(5) Uani 1 1 d . . . . .
C7 C 0.7839(3) 1.1971(3) 0.0827(2) 0.0160(5) Uani 1 1 d . . . . .
H7 H 0.8852 1.1524 0.0366 0.019 Uiso 1 1 calc R U . . .
C8 C 0.7023(3) 1.0995(3) 0.1681(2) 0.0160(5) Uani 1 1 d . . . . .
H8 H 0.7473 0.9879 0.1807 0.019 Uiso 1 1 calc R U . . .
C9 C 1.0113(3) 0.3789(3) 0.44181(19) 0.0108(5) Uani 1 1 d . . . . .
C10 C 0.9004(3) 0.3065(3) 0.54875(19) 0.0116(5) Uani 1 1 d . . . . .
C11 C 0.8965(3) 0.0585(3) 0.7045(2) 0.0126(5) Uani 1 1 d . . . . .
C12 C 0.9482(3) -0.1010(3) 0.7142(2) 0.0153(5) Uani 1 1 d . . . . .
H12 H 1.0296 -0.1416 0.6557 0.018 Uiso 1 1 calc R U . . .
C13 C 0.8811(3) -0.2013(3) 0.8094(2) 0.0165(5) Uani 1 1 d . . . . .
H13 H 0.9167 -0.3107 0.8163 0.020 Uiso 1 1 calc R U . . .
C14 C 0.7623(3) -0.1416(3) 0.8943(2) 0.0155(5) Uani 1 1 d . . . . .
C15 C 0.7115(3) 0.0178(3) 0.8855(2) 0.0182(5) Uani 1 1 d . . . . .
H15 H 0.6304 0.0581 0.9442 0.022 Uiso 1 1 calc R U . . .
C16 C 0.7792(3) 0.1182(3) 0.7906(2) 0.0171(5) Uani 1 1 d . . . . .
H16 H 0.7455 0.2270 0.7846 0.020 Uiso 1 1 calc R U . . .
N1 N 0.4666(2) 1.0744(2) 0.32805(16) 0.0119(4) Uani 1 1 d . . . . .
H1 H 0.3619 1.1262 0.3532 0.014 Uiso 1 1 calc R U . . .
N2 N 0.9712(2) 0.1555(2) 0.60531(16) 0.0122(4) Uani 1 1 d . . . . .
H2 H 1.0771 0.1087 0.5790 0.015 Uiso 1 1 calc R U . . .
O1 O 0.2673(2) 0.9376(2) 0.51413(14) 0.0176(4) Uani 1 1 d . . . . .
O2 O 0.47641(19) 0.70163(18) 0.53194(13) 0.0133(3) Uani 1 1 d . . . . .
O3 O 0.6680(2) 0.82629(19) 0.35354(14) 0.0149(4) Uani 1 1 d . . . . .
O4 O 0.7967(2) 1.4602(2) -0.01553(14) 0.0219(4) Uani 1 1 d . . . . .
H4A H 0.8863 1.4071 -0.0489 0.033 Uiso 1 1 calc R U . . .
O5 O 1.1596(2) 0.30091(19) 0.41866(14) 0.0151(4) Uani 1 1 d . . . . .
O6 O 0.93133(19) 0.52334(18) 0.38714(13) 0.0126(3) Uani 1 1 d . . . . .
O7 O 0.7521(2) 0.39457(19) 0.57429(14) 0.0135(3) Uani 1 1 d . . . . .
O8 O 0.6933(2) -0.2361(2) 0.99049(14) 0.0212(4) Uani 1 1 d . . . . .
H8A H 0.7345 -0.3298 0.9876 0.032 Uiso 1 1 calc R U . . .
O9 O 0.6084(2) 0.5616(2) 0.32362(15) 0.0207(4) Uani 1 1 d D . . . .
O10 O 0.9365(2) 0.6826(2) 0.14313(16) 0.0265(5) Uani 1 1 d D . . . .
Cu1 Cu 0.69953(3) 0.60815(3) 0.45616(2) 0.01239(10) Uani 1 1 d . . . . .
H9A H 0.502(2) 0.621(3) 0.324(2) 0.019 Uiso 1 1 d D U . . .
H9B H 0.612(3) 0.467(2) 0.347(2) 0.019 Uiso 1 1 d D U . . .
H10A H 0.847(3) 0.694(3) 0.123(2) 0.019 Uiso 1 1 d D U . . .
H10B H 0.937(3) 0.634(3) 0.2144(15) 0.019 Uiso 1 1 d D U . . .

loop_
_atom_site_aniso_label
_atom_site_aniso_U_11
_atom_site_aniso_U_22
_atom_site_aniso_U_33
_atom_site_aniso_U_23
_atom_site_aniso_U_13
_atom_site_aniso_U_12
C1 0.0113(11) 0.0111(12) 0.0135(12) -0.0043(9) -0.0002(9) -0.0039(10)
C2 0.0115(11) 0.0120(12) 0.0127(11) -0.0045(9) -0.0023(9) -0.0045(10)
C3 0.0120(11) 0.0130(12) 0.0120(11) -0.0020(9) -0.0021(9) -0.0049(10)
C4 0.0143(12) 0.0131(12) 0.0146(12) -0.0031(10) -0.0003(9) -0.0033(10)
C5 0.0212(13) 0.0088(12) 0.0170(13) -0.0028(10) -0.0021(10) -0.0036(10)
C6 0.0177(13) 0.0145(13) 0.0128(12) -0.0011(9) -0.0013(9) -0.0087(10)
C7 0.0132(12) 0.0146(13) 0.0171(13) -0.0065(10) 0.0033(9) -0.0037(10)
C8 0.0171(12) 0.0107(12) 0.0179(13) -0.0032(10) -0.0012(9) -0.0045(10)
C9 0.0128(12) 0.0097(12) 0.0121(11) -0.0057(9) -0.0004(9) -0.0046(10)
C10 0.0123(11) 0.0109(12) 0.0127(11) -0.0051(9) -0.0003(9) -0.0047(10)
C11 0.0105(11) 0.0088(12) 0.0154(12) 0.0004(9) -0.0040(9) -0.0027(9)
C12 0.0132(12) 0.0149(13) 0.0150(12) -0.0055(10) 0.0018(9) -0.0036(10)
C13 0.0186(13) 0.0094(12) 0.0199(13) -0.0014(10) -0.0025(10) -0.0063(10)
C14 0.0151(12) 0.0161(13) 0.0140(12) -0.0006(10) -0.0021(9) -0.0077(10)
C15 0.0181(13) 0.0182(13) 0.0140(12) -0.0054(10) 0.0033(9) -0.0052(11)
C16 0.0185(13) 0.0095(12) 0.0185(13) -0.0034(10) -0.0004(9) -0.0025(10)
N1 0.0085(9) 0.0088(10) 0.0141(10) -0.0028(8) 0.0013(7) -0.0011(8)
N2 0.0095(9) 0.0089(10) 0.0146(10) -0.0019(8) -0.0001(7) -0.0022(8)
O1 0.0120(9) 0.0112(9) 0.0204(9) -0.0033(7) 0.0027(6) 0.0002(7)
O2 0.0113(8) 0.0089(8) 0.0145(8) -0.0018(7) 0.0006(6) -0.0018(7)
O3 0.0110(8) 0.0090(8) 0.0182(9) -0.0013(7) 0.0006(6) -0.0014(7)
O4 0.0224(10) 0.0140(9) 0.0223(10) -0.0015(7) 0.0072(7) -0.0097(8)
O5 0.0101(8) 0.0102(9) 0.0183(9) -0.0037(7) 0.0028(6) -0.0009(7)
O6 0.0110(8) 0.0081(8) 0.0129(8) -0.0002(6) 0.0003(6) -0.0017(7)
O7 0.0094(8) 0.0100(8) 0.0156(8) -0.0017(6) 0.0005(6) -0.0016(7)
O8 0.0255(10) 0.0137(9) 0.0192(9) -0.0020(7) 0.0055(7) -0.0100(8)
O9 0.0220(10) 0.0191(10) 0.0216(10) -0.0025(8) -0.0032(7) -0.0109(8)
O10 0.0267(11) 0.0299(12) 0.0138(9) -0.0017(8) 0.0013(8) -0.0084(9)
Cu1 0.00882(16) 0.00807(16) 0.01417(17) -0.00107(11) 0.00120(10) -0.00097(11)

loop_
_atom_type_symbol
_atom_type_description
_atom_type_scat_dispersion_real
_atom_type_scat_dispersion_imag
_atom_type_scat_source
C C 0.0033 0.0016 'International Tables Vol C Tables 4.2.6.8 and 6.1.1.4'
H H 0.0000 0.0000 'International Tables Vol C Tables 4.2.6.8 and 6.1.1.4'
N N 0.0061 0.0033 'International Tables Vol C Tables 4.2.6.8 and 6.1.1.4'
O O 0.0106 0.0060 'International Tables Vol C Tables 4.2.6.8 and 6.1.1.4'
Cu Cu 0.3201 1.2651 'International Tables Vol C Tables 4.2.6.8 and 6.1.1.4'

loop_
_geom_angle_atom_site_label_1
_geom_angle_atom_site_label_2
_geom_angle_atom_site_label_3
_geom_angle
_geom_angle_site_symmetry_1
_geom_angle_site_symmetry_3
_geom_angle_publ_flag
O1 C1 O2 127.1(2) . . ?
O1 C1 C2 120.9(2) . . ?
O2 C1 C2 111.96(19) . . ?
O3 C2 N1 125.4(2) . . ?
O3 C2 C1 118.4(2) . . ?
N1 C2 C1 116.3(2) . . ?
C4 C3 C8 120.5(2) . . ?
C4 C3 N1 116.7(2) . . ?
C8 C3 N1 122.8(2) . . ?
C5 C4 C3 119.9(2) . . ?
C6 C5 C4 119.9(2) . . ?
O4 C6 C5 117.7(2) . . ?
O4 C6 C7 121.9(2) . . ?
C5 C6 C7 120.4(2) . . ?
C8 C7 C6 120.0(2) . . ?
C7 C8 C3 119.3(2) . . ?
O5 C9 O6 127.0(2) . . ?
O5 C9 C10 120.5(2) . . ?
O6 C9 C10 112.54(19) . . ?
O7 C10 N2 125.7(2) . . ?
O7 C10 C9 118.3(2) . . ?
N2 C10 C9 116.0(2) . . ?
C12 C11 C16 120.3(2) . . ?
C12 C11 N2 117.5(2) . . ?
C16 C11 N2 122.2(2) . . ?
C11 C12 C13 120.0(2) . . ?
C14 C13 C12 119.8(2) . . ?
O8 C14 C13 122.0(2) . . ?
O8 C14 C15 117.6(2) . . ?
C13 C14 C15 120.4(2) . . ?
C16 C15 C14 119.9(2) . . ?
C15 C16 C11 119.6(2) . . ?
C2 N1 C3 127.2(2) . . ?
C10 N2 C11 127.6(2) . . ?
C1 O2 Cu1 114.19(14) . . ?
C2 O3 Cu1 110.77(14) . . ?
C9 O6 Cu1 114.40(14) . . ?
C10 O7 Cu1 110.33(14) . . ?
O2 Cu1 O6 174.53(7) . . ?
O2 Cu1 O3 84.68(7) . . ?
O6 Cu1 O3 93.77(7) . . ?
O2 Cu1 O7 96.38(7) . . ?
O6 Cu1 O7 84.29(6) . . ?
O3 Cu1 O7 170.58(7) . . ?
O2 Cu1 O9 95.47(7) . . ?
O6 Cu1 O9 89.76(7) . . ?
O3 Cu1 O9 89.78(7) . . ?
O7 Cu1 O9 99.42(7) . . ?

loop_
_geom_bond_atom_site_label_1
_geom_bond_atom_site_label_2
_geom_bond_distance
_geom_bond_site_symmetry_2
_geom_bond_publ_flag
C1 O1 1.214(3) . ?
C1 O2 1.282(3) . ?
C1 C2 1.546(3) . ?
C2 O3 1.248(3) . ?
C2 N1 1.319(3) . ?
C3 C4 1.389(3) . ?
C3 C8 1.394(3) . ?
C3 N1 1.429(3) . ?
C4 C5 1.384(3) . ?
C5 C6 1.383(3) . ?
C6 O4 1.369(3) . ?
C6 C7 1.391(3) . ?
C7 C8 1.389(3) . ?
C9 O5 1.221(3) . ?
C9 O6 1.279(3) . ?
C9 C10 1.541(3) . ?
C10 O7 1.258(3) . ?
C10 N2 1.314(3) . ?
C11 C12 1.386(3) . ?
C11 C16 1.390(3) . ?
C11 N2 1.427(3) . ?
C12 C13 1.388(3) . ?
C13 C14 1.383(3) . ?
C14 O8 1.372(3) . ?
C14 C15 1.389(3) . ?
C15 C16 1.388(3) . ?
O2 Cu1 1.9291(16) . ?
O3 Cu1 1.9604(16) . ?
O6 Cu1 1.9366(16) . ?
O7 Cu1 1.9830(15) . ?
O9 Cu1 2.2685(18) . ?

loop_
_geom_hbond_atom_site_label_D
_geom_hbond_atom_site_label_H
_geom_hbond_atom_site_label_A
_geom_hbond_distance_DH
_geom_hbond_distance_HA
_geom_hbond_distance_DA
_geom_hbond_angle_DHA
_geom_hbond_site_symmetry_A
O10 H10B O6 0.833(16) 2.007(17) 2.840(2) 178(3) .
O10 H10A O8 0.837(16) 2.141(19) 2.901(3) 151(2) 1_564
O9 H9B O2 0.842(16) 2.02(2) 2.772(2) 148(3) 2_666
O9 H9A O7 0.867(17) 2.28(2) 2.983(2) 138(2) 2_666
N1 H1 O5 0.88 2.11 2.948(3) 158.2 1_465
N2 H2 O1 0.88 2.05 2.861(3) 153.4 1_645
O8 H8A O4 0.84 1.89 2.726(3) 172.3 1_536
O4 H4A O10 0.84 1.80 2.628(3) 170.1 2_775
N1 H1 O1 0.88 2.38 2.757(2) 106.5 .
N2 H2 O5 0.88 2.35 2.740(2) 107.2 .
